data_2204875
loop_
_publ_author_name
'You-Fu Zhou'
'Wan-Juan Lin'
'Yong-Gui Huang'
'Mao-Chun Hong'

_publ_section_title
;
 (2,2'-Bipyridine)bis(hydrogen isophthalato)zinc(II)
;
_journal_issue 1
_journal_name_full 'Acta Crystallographica Section E'
_journal_page_first m177
_journal_page_last m179
_journal_paper_doi 10.1107/S1600536804033318
_journal_volume 61
_journal_year 2005
_chemical_formula_iupac '[Zn (C8 H5 O4)2 (C10 H8 N2)]'
_chemical_formula_moiety 'C26 H18 N2 O8 Zn'
_chemical_formula_sum 'C26 H18 N2 O8 Zn'
_chemical_formula_weight 551.81
_chemical_name_systematic
;
(2,2'-Bipyridine)bis(hydrogen isophthalato)zinc(II)
;
_space_group_IT_number 15
_symmetry_cell_setting monoclinic
_symmetry_space_group_name_Hall '-C 2yc'
_symmetry_space_group_name_H-M 'C 1 2/c 1'
_atom_sites_solution_hydrogens geom
_atom_sites_solution_primary direct
_atom_sites_solution_secondary difmap
_cell_angle_alpha 90.00
_cell_angle_beta 121.595(2)
_cell_angle_gamma 90.00
_cell_formula_units_Z 4
_cell_length_a 21.731(2)
_cell_length_b 8.1038(7)
_cell_length_c 15.1428(16)
_cell_measurement_reflns_used 1383
_cell_measurement_temperature 293(2)
_cell_measurement_theta_max 25.06
_cell_measurement_theta_min 2.20
_cell_volume 2271.4(4)
_computing_cell_refinement 'SMART and SAINT (Siemens, 1996)'
_computing_data_collection 'SMART (Siemens, 1996)'
_computing_data_reduction SAINT
_computing_molecular_graphics SHELXTL
_computing_publication_material SHELXTL
_computing_structure_refinement SHELXTL
_computing_structure_solution 'SHELXTL (Siemens, 1996)'
_diffrn_ambient_temperature 293(2)
_diffrn_measured_fraction_theta_full 0.995
_diffrn_measured_fraction_theta_max 0.995
_diffrn_measurement_device_type 'Bruekr SMART CCD'
_diffrn_measurement_method \w
_diffrn_radiation_monochromator graphite
_diffrn_radiation_source 'fine-focus sealed tube'
_diffrn_radiation_type MoK\a
_diffrn_radiation_wavelength 0.71073
_diffrn_reflns_av_R_equivalents 0.0573
_diffrn_reflns_av_sigmaI/netI 0.0754
_diffrn_reflns_limit_h_max 25
_diffrn_reflns_limit_h_min -25
_diffrn_reflns_limit_k_max 7
_diffrn_reflns_limit_k_min -9
_diffrn_reflns_limit_l_max 14
_diffrn_reflns_limit_l_min -18
_diffrn_reflns_number 3608
_diffrn_reflns_theta_full 25.06
_diffrn_reflns_theta_max 25.06
_diffrn_reflns_theta_min 2.20
_diffrn_standards_decay_% 0
_diffrn_standards_interval_count 0
_diffrn_standards_number 0
_exptl_absorpt_coefficient_mu 1.139
_exptl_absorpt_correction_T_max .796
_exptl_absorpt_correction_T_min .761
_exptl_absorpt_correction_type multi-scan
_exptl_absorpt_process_details '(SADABS; Sheldrick, 1996)'
_exptl_crystal_colour colourless
_exptl_crystal_density_diffrn 1.614
_exptl_crystal_density_method 'not measured'
_exptl_crystal_description prism
_exptl_crystal_F_000 1128
_exptl_crystal_size_max .24
_exptl_crystal_size_mid .20
_exptl_crystal_size_min .20
_refine_diff_density_max 0.472
_refine_diff_density_min -0.651
_refine_ls_extinction_method none
_refine_ls_goodness_of_fit_ref 1.281
_refine_ls_hydrogen_treatment constr
_refine_ls_matrix_type full
_refine_ls_number_parameters 168
_refine_ls_number_reflns 2018
_refine_ls_number_restraints 0
_refine_ls_restrained_S_all 1.281
_refine_ls_R_factor_gt 0.0814
_refine_ls_shift/su_max 0.000
_refine_ls_shift/su_mean 0.000
_refine_ls_structure_factor_coef Fsqd
_refine_ls_weighting_details 'calc w = 1/[\s^2^(Fo^2^)+(0.0098P)^2^+22.9335P] where P = (Fo^2^+2Fc^2^)/3'
_refine_ls_weighting_scheme calc
_refine_ls_wR_factor_gt 0.1424
_refine_ls_wR_factor_ref 0.1686
_reflns_number_gt 1446
_reflns_number_total 2026
_reflns_threshold_expression I>2\s(I)
_cod_data_source_file cv6428.cif
_cod_data_source_block I
_cod_original_sg_symbol_H-M 'C 2/c'
_cod_database_code 2204875
_cod_database_fobs_code 2204875

loop_
_symmetry_equiv_pos_as_xyz
'x, y, z'
'x, -y, z+1/2'
'x+1/2, y+1/2, z'
'x+1/2, -y+1/2, z+1/2'
'-x, -y, -z'
'-x, y, -z-1/2'
'-x+1/2, -y+1/2, -z'
'-x+1/2, y+1/2, -z-1/2'

loop_
_atom_site_label
_atom_site_fract_x
_atom_site_fract_y
_atom_site_fract_z
_atom_site_U_iso_or_equiv
_atom_site_adp_type
_atom_site_calc_flag
_atom_site_refinement_flags
_atom_site_occupancy
_atom_site_type_symbol
Zn1 0.5000 0.38566(15) 0.7500 0.0393(4) Uani d S 1 Zn
C1 0.3813(4) 0.2000(8) 0.6658(6) 0.0339(16) Uani d . 1 C
C2 0.3190(4) 0.0957(8) 0.5932(5) 0.0337(16) Uani d . 1 C
C3 0.2996(4) 0.0769(9) 0.4909(6) 0.0424(19) Uani d . 1 C
H3A 0.3279 0.1244 0.4681 0.051 Uiso calc R 1 H
C4 0.2380(4) -0.0128(10) 0.4217(6) 0.050(2) Uani d . 1 C
H4A 0.2247 -0.0233 0.3528 0.060 Uiso calc R 1 H
C5 0.1969(4) -0.0857(9) 0.4557(6) 0.0459(19) Uani d . 1 C
H5A 0.1552 -0.1432 0.4092 0.055 Uiso calc R 1 H
C6 0.2173(3) -0.0738(8) 0.5591(5) 0.0351(17) Uani d . 1 C
C7 0.2780(4) 0.0183(9) 0.6267(6) 0.0360(17) Uani d . 1 C
H7A 0.2914 0.0280 0.6957 0.043 Uiso calc R 1 H
C8 0.1729(4) -0.1609(9) 0.5929(6) 0.0426(19) Uani d . 1 C
C9 0.5505(4) 0.5704(10) 0.6239(6) 0.050(2) Uani d . 1 C
H9A 0.5569 0.4662 0.6041 0.060 Uiso calc R 1 H
C10 0.5666(4) 0.7071(11) 0.5858(6) 0.054(2) Uani d . 1 C
H10A 0.5848 0.6955 0.5426 0.065 Uiso calc R 1 H
C11 0.5552(4) 0.8604(10) 0.6126(6) 0.052(2) Uani d . 1 C
H11A 0.5654 0.9549 0.5877 0.063 Uiso calc R 1 H
C12 0.5284(4) 0.8725(10) 0.6776(6) 0.048(2) Uani d . 1 C
H12A 0.5203 0.9755 0.6967 0.058 Uiso calc R 1 H
C13 0.5138(4) 0.7309(8) 0.7136(5) 0.0336(16) Uani d . 1 C
N1 0.5260(3) 0.5825(7) 0.6886(4) 0.0356(14) Uani d . 1 N
O1 0.4249(3) 0.2478(6) 0.6379(4) 0.0426(13) Uani d . 1 O
O2 0.3919(3) 0.2377(6) 0.7522(4) 0.0421(13) Uani d . 1 O
O3 0.1151(3) -0.2249(8) 0.5336(4) 0.0675(18) Uani d . 1 O
O4 0.2026(3) -0.1640(7) 0.6952(4) 0.0564(16) Uani d . 1 O
H4B 0.1725 -0.1945 0.7088 0.085 Uiso calc R 1 H

loop_
_atom_site_aniso_label
_atom_site_aniso_U_11
_atom_site_aniso_U_22
_atom_site_aniso_U_33
_atom_site_aniso_U_12
_atom_site_aniso_U_13
_atom_site_aniso_U_23
Zn1 0.0491(8) 0.0278(6) 0.0494(8) 0.000 0.0316(7) 0.000
C1 0.034(4) 0.026(4) 0.048(5) 0.005(3) 0.025(4) 0.005(3)
C2 0.031(4) 0.031(4) 0.041(4) 0.004(3) 0.020(3) 0.005(3)
C3 0.047(5) 0.039(4) 0.053(5) 0.002(4) 0.034(4) 0.006(4)
C4 0.061(5) 0.055(5) 0.031(4) 0.008(4) 0.023(4) 0.005(4)
C5 0.043(4) 0.048(5) 0.040(4) 0.011(4) 0.017(4) 0.005(4)
C6 0.025(4) 0.035(4) 0.044(4) 0.005(3) 0.018(3) 0.005(3)
C7 0.037(4) 0.036(4) 0.040(4) 0.005(3) 0.025(4) 0.000(3)
C8 0.040(4) 0.047(5) 0.046(5) 0.007(4) 0.026(4) -0.003(4)
C9 0.055(5) 0.052(5) 0.054(5) -0.006(4) 0.036(4) -0.003(4)
C10 0.053(5) 0.063(6) 0.053(5) -0.004(5) 0.032(5) 0.004(5)
C11 0.056(5) 0.047(5) 0.056(5) -0.013(4) 0.031(4) 0.011(4)
C12 0.053(5) 0.032(4) 0.046(5) -0.004(4) 0.018(4) 0.003(4)
C13 0.032(4) 0.027(4) 0.036(4) -0.004(3) 0.014(3) -0.003(3)
N1 0.039(3) 0.031(3) 0.041(3) -0.003(3) 0.024(3) 0.000(3)
O1 0.042(3) 0.041(3) 0.054(3) -0.004(2) 0.031(3) -0.003(2)
O2 0.041(3) 0.042(3) 0.046(3) -0.001(2) 0.025(3) -0.007(3)
O3 0.045(3) 0.100(5) 0.057(4) -0.028(4) 0.027(3) -0.024(4)
O4 0.056(3) 0.074(4) 0.050(3) -0.020(3) 0.035(3) -0.002(3)

loop_
_atom_type_symbol
_atom_type_description
_atom_type_scat_dispersion_real
_atom_type_scat_dispersion_imag
_atom_type_scat_source
C C 0.0033 0.0016 'International Tables Vol C Tables 4.2.6.8 and 6.1.1.4'
H H 0.0000 0.0000 'International Tables Vol C Tables 4.2.6.8 and 6.1.1.4'
N N 0.0061 0.0033 'International Tables Vol C Tables 4.2.6.8 and 6.1.1.4'
O O 0.0106 0.0060 'International Tables Vol C Tables 4.2.6.8 and 6.1.1.4'
Zn Zn 0.2839 1.4301 'International Tables Vol C Tables 4.2.6.8 and 6.1.1.4'

loop_
_geom_angle_atom_site_label_1
_geom_angle_atom_site_label_2
_geom_angle_atom_site_label_3
_geom_angle_site_symmetry_1
_geom_angle_site_symmetry_3
_geom_angle
_geom_angle_publ_flag
O1 Zn1 O1 . 6_657 111.0(3) yes
O1 Zn1 N1 . 6_657 121.8(2) yes
O1 Zn1 N1 6_657 6_657 110.3(2) ?
O1 Zn1 N1 . . 110.3(2) ?
O1 Zn1 N1 6_657 . 121.8(2) yes
N1 Zn1 N1 6_657 . 79.0(3) yes
O2 C1 O1 . . 120.8(7) ?
O2 C1 C2 . . 121.0(6) ?
O1 C1 C2 . . 118.3(6) ?
C7 C2 C3 . . 118.9(7) ?
C7 C2 C1 . . 120.0(6) ?
C3 C2 C1 . . 121.1(6) ?
C2 C3 C4 . . 120.4(7) ?
C2 C3 H3A . . 119.8 ?
C4 C3 H3A . . 119.8 ?
C5 C4 C3 . . 119.9(7) ?
C5 C4 H4A . . 120.1 ?
C3 C4 H4A . . 120.1 ?
C4 C5 C6 . . 120.4(7) ?
C4 C5 H5A . . 119.8 ?
C6 C5 H5A . . 119.8 ?
C5 C6 C7 . . 119.1(7) ?
C5 C6 C8 . . 118.3(7) ?
C7 C6 C8 . . 122.6(7) ?
C2 C7 C6 . . 121.3(7) ?
C2 C7 H7A . . 119.4 ?
C6 C7 H7A . . 119.4 ?
O3 C8 O4 . . 122.5(7) ?
O3 C8 C6 . . 123.7(7) ?
O4 C8 C6 . . 113.8(7) ?
N1 C9 C10 . . 122.2(8) ?
N1 C9 H9A . . 118.9 ?
C10 C9 H9A . . 118.9 ?
C11 C10 C9 . . 118.8(7) ?
C11 C10 H10A . . 120.6 ?
C9 C10 H10A . . 120.6 ?
C10 C11 C12 . . 118.9(7) ?
C10 C11 H11A . . 120.6 ?
C12 C11 H11A . . 120.6 ?
C13 C12 C11 . . 119.6(7) ?
C13 C12 H12A . . 120.2 ?
C11 C12 H12A . . 120.2 ?
N1 C13 C12 . . 121.3(6) ?
N1 C13 C13 . 6_657 115.1(4) ?
C12 C13 C13 . 6_657 123.6(4) ?
C13 N1 C9 . . 119.2(6) ?
C13 N1 Zn1 . . 115.4(4) ?
C9 N1 Zn1 . . 125.3(5) ?
C1 O1 Zn1 . . 107.9(4) ?
C8 O4 H4B . . 109.5 ?

loop_
_geom_bond_atom_site_label_1
_geom_bond_atom_site_label_2
_geom_bond_site_symmetry_2
_geom_bond_distance
_geom_bond_publ_flag
Zn1 O1 . 1.972(5) yes
Zn1 O1 6_657 1.972(5) yes
Zn1 N1 6_657 2.067(5) yes
Zn1 N1 . 2.067(5) yes
C1 O2 . 1.242(8) ?
C1 O1 . 1.283(8) ?
C1 C2 . 1.482(10) ?
C2 C7 . 1.384(9) ?
C2 C3 . 1.385(9) ?
C3 C4 . 1.397(10) ?
C3 H3A . 0.9300 ?
C4 C5 . 1.377(10) ?
C4 H4A . 0.9300 ?
C5 C6 . 1.388(10) ?
C5 H5A . 0.9300 ?
C6 C7 . 1.390(9) ?
C6 C8 . 1.486(10) ?
C7 H7A . 0.9300 ?
C8 O3 . 1.214(9) ?
C8 O4 . 1.330(8) ?
C9 N1 . 1.343(9) ?
C9 C10 . 1.376(11) ?
C9 H9A . 0.9300 ?
C10 C11 . 1.369(11) ?
C10 H10A . 0.9300 ?
C11 C12 . 1.385(11) ?
C11 H11A . 0.9300 ?
C12 C13 . 1.378(10) ?
C12 H12A . 0.9300 ?
C13 N1 . 1.329(8) ?
C13 C13 6_657 1.504(13) ?
O4 H4B . 0.8200 ?

loop_
_geom_hbond_atom_site_label_D
_geom_hbond_atom_site_label_H
_geom_hbond_atom_site_label_A
_geom_hbond_site_symmetry_A
_geom_hbond_distance_DH
_geom_hbond_distance_HA
_geom_hbond_distance_DA
_geom_hbond_angle_DHA
O4 H4B O2 8_547 0.82 1.86 2.684(7) 177

loop_
_geom_torsion_atom_site_label_1
_geom_torsion_atom_site_label_2
_geom_torsion_atom_site_label_3
_geom_torsion_atom_site_label_4
_geom_torsion_site_symmetry_1
_geom_torsion_site_symmetry_4
_geom_torsion
O2 C1 C2 C7 . . -9.8(10)
O1 C1 C2 C7 . . 168.9(6)
O2 C1 C2 C3 . . 168.6(6)
O1 C1 C2 C3 . . -12.7(10)
C7 C2 C3 C4 . . 2.7(11)
C1 C2 C3 C4 . . -175.8(7)
C2 C3 C4 C5 . . -1.2(12)
C3 C4 C5 C6 . . -1.5(12)
C4 C5 C6 C7 . . 2.6(11)
C4 C5 C6 C8 . . -177.3(7)
C3 C2 C7 C6 . . -1.6(10)
C1 C2 C7 C6 . . 176.9(6)
C5 C6 C7 C2 . . -1.1(10)
C8 C6 C7 C2 . . 178.9(6)
C5 C6 C8 O3 . . -9.4(11)
C7 C6 C8 O3 . . 170.7(7)
C5 C6 C8 O4 . . 170.1(6)
C7 C6 C8 O4 . . -9.9(10)
N1 C9 C10 C11 . . -1.8(12)
C9 C10 C11 C12 . . 0.3(12)
C10 C11 C12 C13 . . 0.0(12)
C11 C12 C13 N1 . . 1.1(11)
C11 C12 C13 C13 . 6_657 178.5(8)
C12 C13 N1 C9 . . -2.5(10)
C13 C13 N1 C9 6_657 . 179.9(7)
C12 C13 N1 Zn1 . . -179.7(5)
C13 C13 N1 Zn1 6_657 . 2.7(9)
C10 C9 N1 C13 . . 2.9(11)
C10 C9 N1 Zn1 . . 179.8(6)
O1 Zn1 N1 C13 . . 119.0(5)
O1 Zn1 N1 C13 6_657 . -108.3(5)
N1 Zn1 N1 C13 6_657 . -1.0(4)
O1 Zn1 N1 C9 . . -58.0(6)
O1 Zn1 N1 C9 6_657 . 74.7(6)
N1 Zn1 N1 C9 6_657 . -178.0(7)
O2 C1 O1 Zn1 . . -2.2(8)
C2 C1 O1 Zn1 . . 179.1(5)
O1 Zn1 O1 C1 6_657 . 80.6(4)
N1 Zn1 O1 C1 6_657 . -51.8(5)
N1 Zn1 O1 C1 . . -141.3(4)
